data_2216213
loop_
_publ_author_name
'Yong Sun'
'Hong-Xia Li'
'Ping He'
'Gui-hua Li'

_publ_section_title
;
 Ethyl
 2-[(<i>Z</i>)-4-isobutyl-5-oxo-2-(phenylimino)imidazolidin-1-yl]acetate
;
_journal_coeditor_code AT2473
_journal_issue 12
_journal_name_full 'Acta Crystallographica Section E'
_journal_page_first o4768
_journal_page_last o4768
_journal_paper_doi 10.1107/S1600536807058473
_journal_volume 63
_journal_year 2007
_chemical_formula_iupac 'C17 H23 N3 O3'
_chemical_formula_moiety 'C17 H23 N3 O3'
_chemical_formula_sum 'C17 H23 N3 O3'
_chemical_formula_weight 317.38
_chemical_name_systematic
;
Ethyl 2-[(Z)-4-isobutyl-5-oxo-2-(phenylimino)imidazolidin-1-yl]acetate
;
_space_group_IT_number 61
_symmetry_cell_setting orthorhombic
_symmetry_space_group_name_Hall '-P 2ac 2ab'
_symmetry_space_group_name_H-M 'P b c a'
_atom_sites_solution_hydrogens geom
_atom_sites_solution_primary direct
_atom_sites_solution_secondary difmap
_audit_creation_method SHELXL-97
_cell_angle_alpha 90.00
_cell_angle_beta 90.00
_cell_angle_gamma 90.00
_cell_formula_units_Z 8
_cell_length_a 16.059(2)
_cell_length_b 10.6310(16)
_cell_length_c 20.690(3)
_cell_measurement_reflns_used 3517
_cell_measurement_temperature 292(2)
_cell_measurement_theta_max 21.80
_cell_measurement_theta_min 2.34
_cell_volume 3532.3(9)
_computing_cell_refinement 'SAINT-Plus (Bruker, 2001)'
_computing_data_collection 'SMART (Bruker, 2001)'
_computing_data_reduction 'SAINT-Plus (Bruker, 2001)'
_computing_molecular_graphics 'PLATON (Spek, 2003)'
_computing_publication_material 'SHELXTL (Sheldrick, 2001)'
_computing_structure_refinement 'SHELXL97 (Sheldrick, 1997)'
_computing_structure_solution 'SHELXS97 (Sheldrick, 1997)'
_diffrn_ambient_temperature 298(2)
_diffrn_measured_fraction_theta_full 0.993
_diffrn_measured_fraction_theta_max 0.993
_diffrn_measurement_device_type 'Bruker SMART 4K CCD area-detector'
_diffrn_measurement_method '\f and \w scans'
_diffrn_radiation_monochromator graphite
_diffrn_radiation_source 'fine-focus sealed tube'
_diffrn_radiation_type MoK\a
_diffrn_radiation_wavelength 0.71073
_diffrn_reflns_av_R_equivalents 0.1011
_diffrn_reflns_av_sigmaI/netI 0.0517
_diffrn_reflns_limit_h_max 19
_diffrn_reflns_limit_h_min -19
_diffrn_reflns_limit_k_max 12
_diffrn_reflns_limit_k_min -12
_diffrn_reflns_limit_l_max 24
_diffrn_reflns_limit_l_min -24
_diffrn_reflns_number 26346
_diffrn_reflns_theta_full 25.00
_diffrn_reflns_theta_max 25.00
_diffrn_reflns_theta_min 1.97
_exptl_absorpt_coefficient_mu 0.083
_exptl_absorpt_correction_T_max 0.9918
_exptl_absorpt_correction_T_min 0.9836
_exptl_absorpt_correction_type multi-scan
_exptl_absorpt_process_details '(SADABS; Sheldrick, 2003)'
_exptl_crystal_colour colorless
_exptl_crystal_density_diffrn 1.194
_exptl_crystal_density_method 'not measured'
_exptl_crystal_description block
_exptl_crystal_F_000 1360
_exptl_crystal_size_max 0.20
_exptl_crystal_size_mid 0.20
_exptl_crystal_size_min 0.10
_refine_diff_density_max 0.335
_refine_diff_density_min -0.182
_refine_ls_extinction_method none
_refine_ls_goodness_of_fit_ref 1.062
_refine_ls_hydrogen_treatment constr
_refine_ls_matrix_type full
_refine_ls_number_parameters 211
_refine_ls_number_reflns 3097
_refine_ls_number_restraints 1
_refine_ls_restrained_S_all 1.062
_refine_ls_R_factor_all 0.1013
_refine_ls_R_factor_gt 0.0691
_refine_ls_shift/su_max 0.002
_refine_ls_shift/su_mean 0.000
_refine_ls_structure_factor_coef Fsqd
_refine_ls_weighting_details 'calc w=1/[\s^2^(Fo^2^)+(0.0923P)^2^+1.1347P] where P=(Fo^2^+2Fc^2^)/3'
_refine_ls_weighting_scheme calc
_refine_ls_wR_factor_gt 0.1790
_refine_ls_wR_factor_ref 0.1952
_reflns_number_gt 2154
_reflns_number_total 3097
_reflns_threshold_expression >2sigma(I)
_cod_data_source_file at2473.cif
_cod_data_source_block I
_cod_depositor_comments
;
The following automatic conversions were performed:
'_symmetry_cell_setting' value 'Orthorhombic' changed to 'orthorhombic'
according to '/home/saulius/struct/CIF-dictionaries/cif_core.dic'
dictionary named 'cif_core.dic' version 2.4.1 from 2010-06-29.

Automatic conversion script
Id: cif_fix_enum 1527 2010-12-29 10:47:43Z saulius 

The following automatic conversions were performed:

'_symmetry_cell_setting' value 'Orthorhombic' changed to
'orthorhombic' according to
/home/saulius/struct/CIF-dictionaries/cif_core.dic dictionary named
'cif_core.dic' version 2.4.1 from 2010-06-29.

Automatic conversion script
Id: cif_fix_values 1715 2011-07-08 13:25:40Z adriana 
;
_cod_original_cell_volume 3532.2(9)
_cod_original_sg_symbol_H-M Pbca
_cod_database_code 2216213
_cod_database_fobs_code 2216213

loop_
_symmetry_equiv_pos_as_xyz
'x, y, z'
'-x+1/2, -y, z+1/2'
'-x, y+1/2, -z+1/2'
'x+1/2, -y+1/2, -z'
'-x, -y, -z'
'x-1/2, y, -z-1/2'
'x, -y-1/2, z-1/2'
'-x-1/2, y-1/2, z'

loop_
_atom_site_type_symbol
_atom_site_label
_atom_site_fract_x
_atom_site_fract_y
_atom_site_fract_z
_atom_site_U_iso_or_equiv
_atom_site_adp_type
_atom_site_calc_flag
_atom_site_refinement_flags
_atom_site_occupancy
C C1 0.09982(18) 0.7576(3) 0.08787(13) 0.0458(7) Uani d . 1
C C2 0.0456(2) 0.6621(3) 0.06955(14) 0.0551(8) Uani d . 1
H H2 -0.0046 0.6822 0.0496 0.066 Uiso calc R 1
C C3 0.0655(2) 0.5376(3) 0.08081(17) 0.0659(9) Uani d . 1
H H3 0.0290 0.4745 0.0679 0.079 Uiso calc R 1
C C4 0.1392(2) 0.5062(3) 0.11101(15) 0.0603(9) Uani d . 1
H H4 0.1525 0.4223 0.1184 0.072 Uiso calc R 1
C C5 0.19213(19) 0.5989(3) 0.12982(15) 0.0591(9) Uani d . 1
H H5 0.2415 0.5782 0.1508 0.071 Uiso calc R 1
C C6 0.17313(18) 0.7238(3) 0.11799(14) 0.0547(8) Uani d . 1
H H6 0.2105 0.7861 0.1306 0.066 Uiso calc R 1
C C7 0.11827(17) 0.9583(3) 0.04646(12) 0.0424(7) Uani d . 1
C C9 0.15621(18) 1.1546(3) 0.00999(13) 0.0479(7) Uani d . 1
C C10 0.2068(2) 1.0674(3) -0.09344(15) 0.0645(9) Uani d . 1
H H10A 0.1498 1.0486 -0.1056 0.077 Uiso calc R 1
H H10B 0.2182 1.1534 -0.1065 0.077 Uiso calc R 1
C C11 0.2631(3) 0.9824(5) -0.13001(18) 0.0954(14) Uani d . 1
H H11 0.2525 0.8962 -0.1153 0.114 Uiso calc R 1
C C12 0.3534(3) 1.0105(7) -0.1188(3) 0.162(3) Uani d . 1
H H12A 0.3643 1.0971 -0.1287 0.244 Uiso calc R 1
H H12B 0.3868 0.9577 -0.1462 0.244 Uiso calc R 1
H H12C 0.3671 0.9944 -0.0744 0.244 Uiso calc R 1
C C13 0.2439(4) 0.9881(8) -0.2014(2) 0.167(3) Uani d . 1
H H13A 0.1864 0.9671 -0.2084 0.251 Uiso calc R 1
H H13B 0.2786 0.9293 -0.2241 0.251 Uiso calc R 1
H H13C 0.2544 1.0716 -0.2172 0.251 Uiso calc R 1
C C14 0.02954(18) 1.1411(3) 0.07902(14) 0.0508(8) Uani d . 1
H H14A -0.0183 1.0858 0.0756 0.061 Uiso calc R 1
H H14B 0.0147 1.2210 0.0595 0.061 Uiso calc R 1
C C15 0.04940(19) 1.1616(3) 0.14927(14) 0.0503(7) Uani d . 1
C C16 -0.0116(3) 1.2182(4) 0.24988(18) 0.0879(13) Uani d . 1
H H16A -0.0635 1.1980 0.2714 0.106 Uiso calc R 1
H H16B 0.0318 1.1664 0.2687 0.106 Uiso calc R 1
C C17 0.0080(4) 1.3489(5) 0.2607(2) 0.1209(18) Uani d . 1
H H17A 0.0605 1.3684 0.2409 0.181 Uiso calc R 1
H H17B 0.0112 1.3648 0.3063 0.181 Uiso calc R 1
H H17C -0.0347 1.4005 0.2420 0.181 Uiso calc R 1
N N1 0.07527(15) 0.8841(2) 0.08053(12) 0.0518(6) Uani d . 1
N N2 0.18427(15) 0.9414(2) 0.00589(11) 0.0501(6) Uani d D 1
H H2A 0.2208 0.8838 0.0119 0.060 Uiso d RD 1
C C8 0.21386(19) 1.0593(3) -0.02093(13) 0.0492(7) Uani d . 1
H H8 0.2715 1.0748 -0.0074 0.059 Uiso calc R 1
N N3 0.09884(14) 1.0867(2) 0.04362(11) 0.0444(6) Uani d . 1
O O1 0.15797(13) 1.2674(2) 0.00413(11) 0.0635(6) Uani d . 1
O O2 0.11634(16) 1.1560(3) 0.17248(12) 0.0920(9) Uani d . 1
O O3 -0.01909(14) 1.1890(2) 0.18119(10) 0.0732(7) Uani d . 1

loop_
_atom_site_aniso_label
_atom_site_aniso_U_11
_atom_site_aniso_U_22
_atom_site_aniso_U_33
_atom_site_aniso_U_12
_atom_site_aniso_U_13
_atom_site_aniso_U_23
C1 0.0515(17) 0.0453(17) 0.0406(15) -0.0024(14) 0.0101(13) 0.0044(12)
C2 0.0557(18) 0.054(2) 0.0560(19) -0.0059(15) -0.0061(14) 0.0081(14)
C3 0.068(2) 0.049(2) 0.081(2) -0.0111(17) -0.0014(18) 0.0035(17)
C4 0.066(2) 0.049(2) 0.066(2) 0.0048(16) 0.0110(17) 0.0138(15)
C5 0.0473(18) 0.067(2) 0.064(2) 0.0020(16) 0.0024(15) 0.0149(16)
C6 0.0526(18) 0.058(2) 0.0531(18) -0.0125(15) 0.0022(14) 0.0054(14)
C7 0.0502(16) 0.0414(17) 0.0357(14) -0.0016(13) 0.0013(12) -0.0010(12)
C9 0.0526(17) 0.0422(18) 0.0489(16) -0.0031(14) -0.0012(13) 0.0044(13)
C10 0.065(2) 0.075(2) 0.0532(19) -0.0010(18) 0.0023(16) 0.0055(16)
C11 0.104(3) 0.123(4) 0.059(2) 0.020(3) 0.009(2) -0.007(2)
C12 0.090(4) 0.305(10) 0.091(3) 0.043(5) 0.022(3) -0.007(4)
C13 0.157(5) 0.282(9) 0.063(3) 0.058(5) 0.006(3) -0.046(4)
C14 0.0510(17) 0.0511(18) 0.0502(17) 0.0098(14) 0.0016(14) -0.0031(13)
C15 0.0499(18) 0.0472(18) 0.0538(18) 0.0065(14) 0.0047(15) 0.0007(13)
C16 0.097(3) 0.110(3) 0.057(2) -0.003(2) 0.026(2) -0.010(2)
C17 0.191(5) 0.101(4) 0.071(3) -0.014(4) 0.018(3) -0.024(2)
N1 0.0576(15) 0.0453(15) 0.0525(14) -0.0005(12) 0.0111(12) 0.0061(11)
N2 0.0576(15) 0.0439(14) 0.0488(14) 0.0064(11) 0.0124(11) 0.0031(11)
C8 0.0517(17) 0.0482(18) 0.0477(16) -0.0010(14) 0.0101(13) 0.0053(13)
N3 0.0521(14) 0.0361(13) 0.0449(13) 0.0010(11) 0.0068(11) -0.0007(10)
O1 0.0723(15) 0.0399(14) 0.0782(15) -0.0001(10) 0.0046(12) 0.0065(11)
O2 0.0664(16) 0.145(3) 0.0649(16) 0.0304(17) -0.0104(13) -0.0237(15)
O3 0.0633(15) 0.0986(19) 0.0576(14) 0.0068(13) 0.0157(11) -0.0164(12)

loop_
_atom_type_symbol
_atom_type_description
_atom_type_scat_dispersion_real
_atom_type_scat_dispersion_imag
_atom_type_scat_source
C C 0.0033 0.0016 'International Tables Vol C Tables 4.2.6.8 and 6.1.1.4'
H H 0.0000 0.0000 'International Tables Vol C Tables 4.2.6.8 and 6.1.1.4'
N N 0.0061 0.0033 'International Tables Vol C Tables 4.2.6.8 and 6.1.1.4'
O O 0.0106 0.0060 'International Tables Vol C Tables 4.2.6.8 and 6.1.1.4'

loop_
_geom_angle_atom_site_label_1
_geom_angle_atom_site_label_2
_geom_angle_atom_site_label_3
_geom_angle
C6 C1 C2 117.8(3)
C6 C1 N1 122.4(3)
C2 C1 N1 119.5(3)
C3 C2 C1 120.6(3)
C3 C2 H2 119.7
C1 C2 H2 119.7
C4 C3 C2 120.5(3)
C4 C3 H3 119.8
C2 C3 H3 119.8
C5 C4 C3 119.4(3)
C5 C4 H4 120.3
C3 C4 H4 120.3
C4 C5 C6 120.5(3)
C4 C5 H5 119.8
C6 C5 H5 119.8
C1 C6 C5 121.2(3)
C1 C6 H6 119.4
C5 C6 H6 119.4
N1 C7 N2 133.3(3)
N1 C7 N3 120.6(2)
N2 C7 N3 106.0(2)
O1 C9 N3 126.5(3)
O1 C9 C8 127.5(3)
N3 C9 C8 105.9(2)
C11 C10 C8 115.3(3)
C11 C10 H10A 108.5
C8 C10 H10A 108.5
C11 C10 H10B 108.5
C8 C10 H10B 108.5
H10A C10 H10B 107.5
C10 C11 C12 112.9(4)
C10 C11 C13 110.5(4)
C12 C11 C13 109.9(4)
C10 C11 H11 107.8
C12 C11 H11 107.8
C13 C11 H11 107.8
C11 C12 H12A 109.5
C11 C12 H12B 109.5
H12A C12 H12B 109.5
C11 C12 H12C 109.5
H12A C12 H12C 109.5
H12B C12 H12C 109.5
C11 C13 H13A 109.5
C11 C13 H13B 109.5
H13A C13 H13B 109.5
C11 C13 H13C 109.5
H13A C13 H13C 109.5
H13B C13 H13C 109.5
N3 C14 C15 112.5(2)
N3 C14 H14A 109.1
C15 C14 H14A 109.1
N3 C14 H14B 109.1
C15 C14 H14B 109.1
H14A C14 H14B 107.8
O2 C15 O3 124.7(3)
O2 C15 C14 125.4(3)
O3 C15 C14 109.9(3)
C17 C16 O3 111.9(3)
C17 C16 H16A 109.2
O3 C16 H16A 109.2
C17 C16 H16B 109.2
O3 C16 H16B 109.2
H16A C16 H16B 107.9
C16 C17 H17A 109.5
C16 C17 H17B 109.5
H17A C17 H17B 109.5
C16 C17 H17C 109.5
H17A C17 H17C 109.5
H17B C17 H17C 109.5
C7 N1 C1 120.2(2)
C7 N2 C8 112.1(2)
C7 N2 H2A 122.5
C8 N2 H2A 116.7
N2 C8 C10 113.9(3)
N2 C8 C9 102.5(2)
C10 C8 C9 109.7(2)
N2 C8 H8 110.2
C10 C8 H8 110.2
C9 C8 H8 110.2
C9 N3 C7 112.8(2)
C9 N3 C14 124.3(2)
C7 N3 C14 122.5(2)
C15 O3 C16 117.8(3)

loop_
_geom_bond_atom_site_label_1
_geom_bond_atom_site_label_2
_geom_bond_distance
C1 C6 1.380(4)
C1 C2 1.391(4)
C1 N1 1.410(4)
C2 C3 1.381(5)
C2 H2 0.9300
C3 C4 1.378(5)
C3 H3 0.9300
C4 C5 1.358(5)
C4 H4 0.9300
C5 C6 1.385(4)
C5 H5 0.9300
C6 H6 0.9300
C7 N1 1.263(3)
C7 N2 1.364(3)
C7 N3 1.401(3)
C9 O1 1.205(3)
C9 N3 1.362(4)
C9 C8 1.514(4)
C10 C11 1.485(5)
C10 C8 1.507(4)
C10 H10A 0.9700
C10 H10B 0.9700
C11 C12 1.499(7)
C11 C13 1.511(6)
C11 H11 0.9800
C12 H12A 0.9600
C12 H12B 0.9600
C12 H12C 0.9600
C13 H13A 0.9600
C13 H13B 0.9600
C13 H13C 0.9600
C14 N3 1.453(3)
C14 C15 1.504(4)
C14 H14A 0.9700
C14 H14B 0.9700
C15 O2 1.179(3)
C15 O3 1.316(3)
C16 C17 1.441(6)
C16 O3 1.460(4)
C16 H16A 0.9700
C16 H16B 0.9700
C17 H17A 0.9600
C17 H17B 0.9600
C17 H17C 0.9600
N2 C8 1.451(4)
N2 H2A 0.8573
C8 H8 0.9800

loop_
_geom_hbond_atom_site_label_D
_geom_hbond_atom_site_label_H
_geom_hbond_atom_site_label_A
_geom_hbond_site_symmetry_A
_geom_hbond_distance_DH
_geom_hbond_distance_HA
_geom_hbond_distance_DA
_geom_hbond_angle_DHA
C5 H5 O2 8_655 0.93 2.47 3.257(4) 142.6
N2 H2A O1 8_655 0.86 2.31 3.137(3) 161.5

loop_
_geom_torsion_atom_site_label_1
_geom_torsion_atom_site_label_2
_geom_torsion_atom_site_label_3
_geom_torsion_atom_site_label_4
_geom_torsion
C6 C1 C2 C3 -0.7(4)
N1 C1 C2 C3 -175.0(3)
C1 C2 C3 C4 0.7(5)
C2 C3 C4 C5 0.1(5)
C3 C4 C5 C6 -1.0(5)
C2 C1 C6 C5 -0.2(4)
N1 C1 C6 C5 174.0(3)
C4 C5 C6 C1 1.0(5)
C8 C10 C11 C12 -62.8(5)
C8 C10 C11 C13 173.7(4)
N3 C14 C15 O2 12.5(5)
N3 C14 C15 O3 -168.6(3)
N2 C7 N1 C1 8.7(5)
N3 C7 N1 C1 -174.1(2)
C6 C1 N1 C7 63.9(4)
C2 C1 N1 C7 -122.0(3)
N1 C7 N2 C8 -178.2(3)
N3 C7 N2 C8 4.3(3)
C7 N2 C8 C10 -117.7(3)
C7 N2 C8 C9 0.6(3)
C11 C10 C8 N2 -68.4(4)
C11 C10 C8 C9 177.5(3)
O1 C9 C8 N2 177.5(3)
N3 C9 C8 N2 -5.4(3)
O1 C9 C8 C10 -61.2(4)
N3 C9 C8 C10 115.9(3)
O1 C9 N3 C7 -174.2(3)
C8 C9 N3 C7 8.6(3)
O1 C9 N3 C14 -0.6(5)
C8 C9 N3 C14 -177.7(2)
N1 C7 N3 C9 173.8(3)
N2 C7 N3 C9 -8.3(3)
N1 C7 N3 C14 0.1(4)
N2 C7 N3 C14 177.9(2)
C15 C14 N3 C9 -94.3(3)
C15 C14 N3 C7 78.7(3)
O2 C15 O3 C16 1.9(5)
C14 C15 O3 C16 -177.1(3)
C17 C16 O3 C15 85.4(5)
